data_4321398
loop_
_publ_author_name
'Daniel G. Colombo'
'Victor G. Young,'
'Wayne L. Gladfelter'

_publ_contact_author
; Prof. Wayne Gladfelter
  Department of Chemistry
  University of Minnesota
  207 Pleasant St S.E.
  Minneapolis
  Minnesota
  USA
;
_publ_contact_author_email gladfelt@chem.umn.edu
_publ_contact_author_fax (612)626-7541
_publ_contact_author_phone (612)624-4391
_publ_section_title
;
 Crystal Structures of Nitronium Tetranitratogallate and Its Reversible
 Solid-State Phase Transition Mediated by Nonmerohedral Twinning
;
_journal_name_full 'Inorganic Chemistry'
_journal_page_first 4621
_journal_page_last 4624
_journal_paper_doi 10.1021/ic0002418
_journal_volume 39
_journal_year 2000
_chemical_compound_source 'D. Columbo / Prof. W. Gladfelter'
_chemical_formula_analytical 'Ga N5 O14'
_chemical_formula_moiety 'Ga N5 O14'
_chemical_formula_structural '[NO2][Ga(NO3)4]'
_chemical_formula_sum 'Ga N5 O14'
_chemical_formula_weight 363.77
_chemical_melting_point ?
_chemical_name_common 2b
_chemical_name_systematic
;
 Nitronium Tetranitratogallate
;
_space_group_IT_number 5
_symmetry_cell_setting monoclinic
_symmetry_space_group_name_Hall 'I 2y'
_symmetry_space_group_name_H-M 'I 1 2 1'
_atom_sites_solution_hydrogens geom
_atom_sites_solution_primary direct
_atom_sites_solution_secondary difmap
_audit_creation_method SHELXL
_cell_angle_alpha 90.00
_cell_angle_beta 90.420(1)
_cell_angle_gamma 90.00
_cell_formula_units_Z 2
_cell_length_a 9.5898(2)
_cell_length_b 5.9376(1)
_cell_length_c 8.9784(1)
_cell_measurement_reflns_used 4002
_cell_measurement_temperature 173(2)
_cell_measurement_theta_max 30.36
_cell_measurement_theta_min 3.10
_cell_volume 511.220(15)
_computing_structure_refinement 'SHELXL-93 (Sheldrick, 1993)'
_computing_structure_solution 'SHELXS-86 (Sheldrick, 1990)'
_diffrn_ambient_temperature 173(2)
_diffrn_measurement_device 'Siemens SMART platform CCD'
_diffrn_measurement_method multi-scan
_diffrn_radiation_monochromator graphite
_diffrn_radiation_source 'normal-focus sealed tube'
_diffrn_radiation_type MoK\a
_diffrn_radiation_wavelength 0.71073
_diffrn_reflns_av_R_equivalents 0.0483
_diffrn_reflns_av_sigmaI/netI 0.0539
_diffrn_reflns_limit_h_max 13
_diffrn_reflns_limit_h_min -13
_diffrn_reflns_limit_k_max 8
_diffrn_reflns_limit_k_min -8
_diffrn_reflns_limit_l_max 12
_diffrn_reflns_limit_l_min -12
_diffrn_reflns_number 4088
_diffrn_reflns_theta_max 30.19
_diffrn_reflns_theta_min 3.10
_diffrn_standards_decay_% none
_diffrn_standards_interval_count none
_diffrn_standards_interval_time none
_diffrn_standards_number none
_exptl_absorpt_coefficient_mu 2.798
_exptl_absorpt_correction_T_max 0.799
_exptl_absorpt_correction_T_min 0.432
_exptl_absorpt_correction_type multi-scan
_exptl_absorpt_process_details 'SADABS, Blessing, A51, 33-38, 1995'
_exptl_crystal_colour Colorless
_exptl_crystal_density_diffrn 2.363
_exptl_crystal_density_meas ?
_exptl_crystal_description Plate
_exptl_crystal_F_000 356
_exptl_crystal_size_max 0.30
_exptl_crystal_size_mid 0.28
_exptl_crystal_size_min 0.08
_refine_diff_density_max 0.733
_refine_diff_density_min -1.268
_refine_diff_density_rms 0.186
_refine_ls_abs_structure_details 'Flack H D (1983), Acta Cryst. A39, 876-881'
_refine_ls_abs_structure_Flack 0.02(2)
_refine_ls_extinction_method none
_refine_ls_goodness_of_fit_all 1.043
_refine_ls_goodness_of_fit_ref 1.044
_refine_ls_matrix_type full
_refine_ls_number_parameters 99
_refine_ls_number_reflns 1495
_refine_ls_number_restraints 1
_refine_ls_restrained_S_all 1.042
_refine_ls_restrained_S_obs 1.044
_refine_ls_R_factor_all 0.0473
_refine_ls_R_factor_gt 0.0470
_refine_ls_shift/esd_max 0.000
_refine_ls_shift/esd_mean 0.000
_refine_ls_structure_factor_coef Fsqd
_refine_ls_weighting_details 'w=1/[\s^2^(Fo^2^)+(0.1050P)^2^+0.0000P] where P=(Fo^2^+2Fc^2^)/3'
_refine_ls_weighting_scheme calc
_refine_ls_wR_factor_all 0.1288
_refine_ls_wR_factor_ref 0.1284
_reflns_number_observed 1484
_reflns_number_total 1495
_reflns_observed_criterion >2sigma(I)
_cod_data_source_file ic0002418_3.cif
_cod_data_source_block 2b
_cod_depositor_comments
;
The following automatic conversions were performed:

'_chemical_melting_point' value 'not measured' was changed to '?' -
the value is undefined or not given.

Automatic conversion script
Id: cif_fix_values 1646 2011-03-28 12:23:43Z adriana 

The following automatic conversions were performed:

'_exptl_crystal_density_meas' value 'not measured' was changed to '?'
- the value is perceived as not measured.

Automatic conversion script
Id: cif_fix_values 3008 2015-01-20 13:52:24Z robertas 

The following automatic conversions were performed:

'_refine_ls_weighting_scheme' value 'calc
w=1/[\s^2^(Fo^2^)+(0.1050P)^2^+0.0000P] where P=(Fo^2^+2Fc^2^)/3' was
changed to 'calc'. New tag '_refine_ls_weighting_details' was
created. The value of the new tag was set to
'w=1/[\s^2^(Fo^2^)+(0.1050P)^2^+0.0000P] where P=(Fo^2^+2Fc^2^)/3'.

Automatic conversion script
Id: cif_fix_values 3143 2015-03-26 13:38:13Z robertas 
;
_cod_database_code 4321398

loop_
_symmetry_equiv_pos_as_xyz
'x, y, z'
'-x, y, -z'
'x+1/2, y+1/2, z+1/2'
'-x+1/2, y+1/2, -z+1/2'

loop_
_atom_site_aniso_label
_atom_site_aniso_U_11
_atom_site_aniso_U_22
_atom_site_aniso_U_33
_atom_site_aniso_U_23
_atom_site_aniso_U_13
_atom_site_aniso_U_12
Ga1 0.0144(3) 0.0164(3) 0.0135(2) 0.000 -0.0003(2) 0.000
N1 0.020(2) 0.015(2) 0.018(2) 0.0014(13) 0.0040(14) -0.0014(13)
O1 0.0196(15) 0.022(2) 0.0188(15) -0.0044(13) -0.0016(12) 0.0059(12)
O2 0.025(2) 0.030(2) 0.026(2) -0.0049(14) -0.006(2) -0.0016(15)
O3 0.024(2) 0.024(2) 0.029(2) -0.0021(14) 0.009(2) 0.0059(13)
N2 0.019(2) 0.0140(15) 0.022(2) -0.0005(13) -0.0038(15) -0.0003(13)
O4 0.017(2) 0.028(2) 0.027(2) 0.0084(14) 0.0045(13) 0.0082(12)
O5 0.071(4) 0.025(2) 0.028(2) -0.005(2) 0.016(2) -0.004(2)
O6 0.035(2) 0.028(2) 0.043(2) 0.008(2) -0.020(2) 0.002(2)
N3 0.036(4) 0.057(6) 0.021(3) 0.000 0.001(3) 0.000
O7 0.054(4) 0.044(4) 0.036(3) 0.000 -0.002(3) 0.000
O8 0.073(5) 0.048(7) 0.039(3) 0.000 -0.021(3) 0.000

loop_
_atom_site_label
_atom_site_type_symbol
_atom_site_fract_x
_atom_site_fract_y
_atom_site_fract_z
_atom_site_U_iso_or_equiv
_atom_site_thermal_displace_type
_atom_site_occupancy
_atom_site_calc_flag
_atom_site_refinement_flags
_atom_site_disorder_group
Ga1 Ga 0.0000 0.0000 0.0000 0.0148(2) Uani 1 d S .
N1 N 0.1640(4) -0.2971(7) -0.1558(4) 0.0175(7) Uani 1 d . .
O1 O 0.1606(4) -0.1781(6) -0.0302(4) 0.0201(7) Uani 1 d . .
O2 O 0.0572(4) -0.3177(7) -0.2295(5) 0.0270(8) Uani 1 d . .
O3 O 0.2768(4) -0.3793(7) -0.1861(4) 0.0259(8) Uani 1 d . .
N2 N -0.1393(4) 0.2823(7) -0.1581(5) 0.0183(7) Uani 1 d . .
O4 O -0.0441(4) 0.1291(7) -0.1919(4) 0.0239(7) Uani 1 d . .
O5 O -0.1633(7) 0.2912(8) -0.0215(5) 0.0413(12) Uani 1 d . .
O6 O -0.1901(5) 0.3942(8) -0.2567(6) 0.0352(10) Uani 1 d . .
N3 N 0.5000 0.6605(19) 0.0000 0.038(2) Uani 1 d S .
O7 O 0.5000 0.8474(15) 0.0000 0.045(2) Uani 1 d S .
O8 O 0.5000 0.4711(20) 0.0000 0.054(2) Uani 1 d S .

loop_
_atom_type_symbol
_atom_type_description
_atom_type_scat_dispersion_real
_atom_type_scat_dispersion_imag
_atom_type_scat_source
N N 0.0061 0.0033 'International Tables Vol C Tables 4.2.6.8 and 6.1.1.4'
O O 0.0106 0.0060 'International Tables Vol C Tables 4.2.6.8 and 6.1.1.4'
Ga Ga 0.2307 1.6083 'International Tables Vol C Tables 4.2.6.8 and 6.1.1.4'

loop_
_geom_angle_atom_site_label_1
_geom_angle_atom_site_label_2
_geom_angle_atom_site_label_3
_geom_angle
_geom_angle_site_symmetry_1
_geom_angle_site_symmetry_3
_geom_angle_publ_flag
O1 Ga1 O1 111.9(2) . 2 ?
O1 Ga1 O4 105.5(2) . . ?
O1 Ga1 O4 100.2(2) 2 . ?
O1 Ga1 O4 100.2(2) . 2 ?
O1 Ga1 O4 105.5(2) 2 2 ?
O4 Ga1 O4 133.2(3) . 2 ?
O1 Ga1 O5 83.1(2) . 2 ?
O1 Ga1 O5 161.4(2) 2 2 ?
O4 Ga1 O5 85.5(2) . 2 ?
O4 Ga1 O5 59.4(2) 2 2 ?
O1 Ga1 O5 161.4(2) . . ?
O1 Ga1 O5 83.1(2) 2 . ?
O4 Ga1 O5 59.4(2) . . ?
O4 Ga1 O5 85.5(2) 2 . ?
O5 Ga1 O5 84.7(3) 2 . ?
O3 N1 O2 125.5(4) . . ?
O3 N1 O1 115.4(4) . . ?
O2 N1 O1 119.1(4) . . ?
N1 O1 Ga1 116.4(3) . . ?
O6 N2 O5 128.3(5) . . ?
O6 N2 O4 119.0(5) . . ?
O5 N2 O4 112.7(4) . . ?
N2 O4 Ga1 102.4(3) . . ?
N2 O5 Ga1 85.5(3) . . ?
O7 N3 O8 180.000(3) . . ?

loop_
_geom_bond_atom_site_label_1
_geom_bond_atom_site_label_2
_geom_bond_distance
_geom_bond_site_symmetry_2
_geom_bond_publ_flag
Ga1 O1 1.889(3) . ?
Ga1 O1 1.889(3) 2 ?
Ga1 O4 1.929(4) . ?
Ga1 O4 1.929(4) 2 ?
Ga1 O5 2.340(6) 2 ?
Ga1 O5 2.340(6) . ?
N1 O3 1.220(6) . ?
N1 O2 1.221(6) . ?
N1 O1 1.331(5) . ?
N2 O6 1.207(6) . ?
N2 O5 1.251(6) . ?
N2 O4 1.325(5) . ?
N3 O7 1.109(14) . ?
N3 O8 1.12(2) . ?

loop_
_geom_torsion_atom_site_label_1
_geom_torsion_atom_site_label_2
_geom_torsion_atom_site_label_3
_geom_torsion_atom_site_label_4
_geom_torsion
_geom_torsion_site_symmetry_1
_geom_torsion_site_symmetry_2
_geom_torsion_site_symmetry_3
_geom_torsion_site_symmetry_4
_geom_torsion_publ_flag
O3 N1 O1 Ga1 167.7(3) . . . . ?
O2 N1 O1 Ga1 -12.9(6) . . . . ?
O1 Ga1 O1 N1 67.7(3) 2 . . . ?
O4 Ga1 O1 N1 -40.4(4) . . . . ?
O4 Ga1 O1 N1 179.1(3) 2 . . . ?
O5 Ga1 O1 N1 -123.8(3) 2 . . . ?
O5 Ga1 O1 N1 -74.3(6) . . . . ?
O6 N2 O4 Ga1 -179.4(4) . . . . ?
O5 N2 O4 Ga1 1.2(5) . . . . ?
O1 Ga1 O4 N2 -168.8(3) . . . . ?
O1 Ga1 O4 N2 74.9(3) 2 . . . ?
O4 Ga1 O4 N2 -47.9(3) 2 . . . ?
O5 Ga1 O4 N2 -87.2(3) 2 . . . ?
O5 Ga1 O4 N2 -0.7(3) . . . . ?
O6 N2 O5 Ga1 179.7(5) . . . . ?
O4 N2 O5 Ga1 -1.0(4) . . . . ?
O1 Ga1 O5 N2 39.4(7) . . . . ?
O1 Ga1 O5 N2 -105.5(3) 2 . . . ?
O4 Ga1 O5 N2 0.7(3) . . . . ?
O4 Ga1 O5 N2 148.3(3) 2 . . . ?
O5 Ga1 O5 N2 88.7(3) 2 . . . ?
